data_8101218
loop_
_publ_author_name
'Blachnik, Roger'
'Reuter, Hans'
'Gather, Marianne'
'Eickmeier, Henning'

_publ_section_title
;
Crystal structure of dipyridinium tetrachlorozincate, [C~5~H~6~N]~2~
[ZnCl~4~]
;
_journal_issue 1
_journal_name_full 'Zeitschrift f\"ur Kristallographie - New Crystal Structures'
_journal_page_first 93
_journal_page_last 94
_journal_volume 215
_journal_year 2000
_chemical_formula_structural '[C5 H6 N]2 [Zn Cl4]'
_chemical_formula_sum 'C10 H12 Cl4 N2 Zn'
_chemical_formula_weight 367.39
_space_group_IT_number 2
_symmetry_cell_setting triclinic
_symmetry_space_group_name_Hall '-P 1'
_symmetry_space_group_name_H-M 'P -1'
_cell_angle_alpha 89.042(17)
_cell_angle_beta 83.44(2)
_cell_angle_gamma 79.710(19)
_cell_formula_units_Z 2
_cell_length_a 7.595(2)
_cell_length_b 8.0214(17)
_cell_length_c 12.538(3)
_cell_measurement_temperature 223(2)
_cell_volume 746.6(3)
_diffrn_ambient_temperature 223(2)
_exptl_crystal_density_diffrn 1.634
_cod_database_code 8101218

loop_
_symmetry_equiv_pos_as_xyz
'x, y, z'
'-x, -y, -z'

loop_
_atom_site_label
_atom_site_type_symbol
_atom_site_fract_x
_atom_site_fract_y
_atom_site_fract_z
_atom_site_U_iso_or_equiv
_atom_site_adp_type
_atom_site_occupancy
_atom_site_symmetry_multiplicity
_atom_site_Wyckoff_symbol
_atom_site_calc_flag
_atom_site_refinement_flags
_atom_site_disorder_assembly
_atom_site_disorder_group
Zn1 Zn 0.44342(7) 0.67249(6) 0.72063(4) 0.0297(2) Uani 1 2 i d . . .
Cl1 Cl 0.60146(16) 0.68352(14) 0.55574(9) 0.0330(3) Uani 1 2 i d . . .
Cl2 Cl 0.17268(16) 0.59955(14) 0.69758(9) 0.0343(3) Uani 1 2 i d . . .
Cl3 Cl 0.58447(18) 0.46307(16) 0.82224(10) 0.0423(4) Uani 1 2 i d . . .
Cl4 Cl 0.40192(17) 0.92873(15) 0.80187(10) 0.0406(4) Uani 1 2 i d . . .
N11 N 0.2075(7) 0.3343(5) 0.9093(3) 0.0424(11) Uani 1 2 i d . . .
H11A H 0.2690 0.3836 0.8606 0.051 Uiso 1 2 i calc R . .
C12 C 0.0344(8) 0.3411(6) 0.9020(4) 0.0430(13) Uani 1 2 i d . . .
H12A H -0.0186 0.3978 0.8452 0.052 Uiso 1 2 i calc R . .
C13 C -0.0659(7) 0.2647(6) 0.9782(4) 0.0399(12) Uani 1 2 i d . . .
H13A H -0.1883 0.2696 0.9743 0.048 Uiso 1 2 i calc R . .
C14 C 0.0148(8) 0.1799(6) 1.0612(4) 0.0390(12) Uani 1 2 i d . . .
H14A H -0.0526 0.1265 1.1133 0.047 Uiso 1 2 i calc R . .
C15 C 0.1969(8) 0.1745(7) 1.0669(4) 0.0450(13) Uani 1 2 i d . . .
H15A H 0.2535 0.1180 1.1225 0.054 Uiso 1 2 i calc R . .
C16 C 0.2916(8) 0.2547(7) 0.9883(5) 0.0467(13) Uani 1 2 i d . . .
H16A H 0.4139 0.2536 0.9902 0.056 Uiso 1 2 i calc R . .
N21 N 0.2501(6) 0.7377(5) 0.4254(3) 0.0382(10) Uani 1 2 i d . . .
H21A H 0.3338 0.6676 0.4514 0.046 Uiso 1 2 i calc R . .
C22 C 0.2770(8) 0.8955(7) 0.4028(4) 0.0404(12) Uani 1 2 i d . . .
H22A H 0.3850 0.9278 0.4145 0.048 Uiso 1 2 i calc R . .
C23 C 0.1436(8) 1.0096(6) 0.3622(4) 0.0403(12) Uani 1 2 i d . . .
H23A H 0.1600 1.1197 0.3460 0.048 Uiso 1 2 i calc R . .
C24 C -0.0138(7) 0.9581(6) 0.3461(4) 0.0381(12) Uani 1 2 i d . . .
H24A H -0.1054 1.0338 0.3189 0.046 Uiso 1 2 i calc R . .
C25 C -0.0376(7) 0.7926(6) 0.3703(4) 0.0381(12) Uani 1 2 i d . . .
H25A H -0.1443 0.7568 0.3601 0.046 Uiso 1 2 i calc R . .
C26 C 0.0992(8) 0.6854(6) 0.4092(4) 0.0401(12) Uani 1 2 i d . . .
H26A H 0.0870 0.5740 0.4246 0.048 Uiso 1 2 i calc R . .

loop_
_atom_site_aniso_label
_atom_site_aniso_U_11
_atom_site_aniso_U_22
_atom_site_aniso_U_33
_atom_site_aniso_U_23
_atom_site_aniso_U_13
_atom_site_aniso_U_12
Zn1 0.0277(4) 0.0321(3) 0.0304(3) 0.0073(2) -0.0058(2) -0.0073(2)
Cl1 0.0303(7) 0.0385(6) 0.0312(6) 0.0083(5) -0.0029(5) -0.0101(5)
Cl2 0.0322(7) 0.0377(6) 0.0372(6) 0.0085(5) -0.0098(5) -0.0148(5)
Cl3 0.0339(8) 0.0508(7) 0.0424(7) 0.0215(5) -0.0108(6) -0.0063(6)
Cl4 0.0319(8) 0.0416(7) 0.0499(7) -0.0084(5) -0.0078(6) -0.0080(5)
N11 0.049(3) 0.037(2) 0.040(2) -0.0005(18) 0.008(2) -0.015(2)
C12 0.054(4) 0.040(3) 0.036(3) 0.007(2) -0.011(3) -0.009(3)
C13 0.031(3) 0.043(3) 0.048(3) 0.004(2) -0.006(2) -0.010(2)
C14 0.043(3) 0.045(3) 0.031(2) 0.008(2) 0.000(2) -0.016(2)
C15 0.046(4) 0.053(3) 0.036(3) 0.004(2) -0.011(2) -0.007(3)
C16 0.035(3) 0.056(3) 0.051(3) -0.007(3) -0.006(3) -0.013(3)
N21 0.035(3) 0.040(2) 0.038(2) 0.0118(18) -0.0078(19) -0.0010(19)
C22 0.039(3) 0.050(3) 0.036(3) 0.007(2) -0.008(2) -0.017(2)
C23 0.048(3) 0.035(2) 0.040(3) 0.012(2) -0.007(2) -0.014(2)
C24 0.036(3) 0.042(3) 0.038(3) 0.009(2) -0.014(2) -0.004(2)
C25 0.033(3) 0.042(3) 0.042(3) -0.001(2) -0.007(2) -0.012(2)
C26 0.046(4) 0.031(2) 0.043(3) 0.012(2) -0.001(2) -0.011(2)

loop_
_geom_bond_atom_site_label_1
_geom_bond_atom_site_label_2
_geom_bond_distance
_geom_bond_site_symmetry_2
_geom_bond_publ_flag
Zn1 Cl4 2.2642(14) . ?
Zn1 Cl1 2.2776(14) . ?
Zn1 Cl3 2.2780(14) . ?
Zn1 Cl2 2.2859(14) . ?
N11 C12 1.319(8) . ?
N11 C16 1.332(7) . ?
C12 C13 1.361(8) . ?
C13 C14 1.376(7) . ?
C14 C15 1.386(8) . ?
C15 C16 1.373(8) . ?
N21 C26 1.326(7) . ?
N21 C22 1.339(7) . ?
C22 C23 1.376(8) . ?
C23 C24 1.370(8) . ?
C24 C25 1.394(7) . ?
C25 C26 1.356(7) . ?
